data_4033529
loop_
_publ_author_name
'Xin, Yangchun'
'Rodr\'iguez-Santiago, Lu\'is'
'Sodupe, Mariona'
'\'Alvarez-Larena, Angel'
'Busqu\'e, F\'elix'
'Alib\'es, Ramon'

_publ_section_title
;
 Intramolecular Photocycloaddition of 2(5 H)-Furanones to Temporarily
 Tethered Terminal Alkenes as a Stereoselective Source of Enantiomerically
 Pure Polyfunctionalyzed Cyclobutanes.
;
_journal_issue 6
_journal_name_full 'The Journal of organic chemistry'
_journal_page_first 3188
_journal_page_last 3199
_journal_paper_doi 10.1021/acs.joc.8b00088
_journal_volume 83
_journal_year 2018
_chemical_absolute_configuration syn
_chemical_formula_moiety 'C10 H12 O4'
_chemical_formula_sum 'C10 H12 O4'
_chemical_formula_weight 196.20
_chemical_name_systematic
;
(3S,3aR,4R,9aS)-hexahydro-2H-3,4-methanofuro[2,3-c]oxocine-2,1(3H)-dione
;
_space_group_crystal_system orthorhombic
_space_group_IT_number 19
_space_group_name_Hall 'P 2ac 2ab'
_space_group_name_H-M_alt 'P 21 21 21'
_symmetry_space_group_name_Hall 'P 2ac 2ab'
_symmetry_space_group_name_H-M 'P 21 21 21'
_atom_sites_solution_hydrogens geom
_atom_sites_solution_primary direct
_atom_sites_solution_secondary direct
_audit_creation_method SHELXL-2016/6
_cell_angle_alpha 90
_cell_angle_beta 90
_cell_angle_gamma 90
_cell_formula_units_Z 4
_cell_length_a 6.0477(3)
_cell_length_b 7.5960(4)
_cell_length_c 20.0487(11)
_cell_measurement_reflns_used 4959
_cell_measurement_temperature 296(2)
_cell_measurement_theta_max 28.29
_cell_measurement_theta_min 2.87
_cell_volume 921.00(8)
_computing_cell_refinement 'SAINT 5.0 (Bruker)'
_computing_data_collection 'SMART 5.6 (Bruker)'
_computing_data_reduction 'SAINT 5.0 (Bruker)'
_computing_molecular_graphics 'SHELXTL-NT 6.1 (Bruker)'
_computing_structure_refinement 'SHELXL-2016/6 (Sheldrick, 2016)'
_computing_structure_solution 'SHELXTL-NT 6.1 (Bruker)'
_diffrn_ambient_temperature 296(2)
_diffrn_detector_area_resol_mean 8.13
_diffrn_measured_fraction_theta_full 1.000
_diffrn_measured_fraction_theta_max 0.940
_diffrn_measurement_device_type 'Bruker SMART-APEX diffractometer'
_diffrn_measurement_method '\f and \w scans'
_diffrn_radiation_type MoK\a
_diffrn_radiation_wavelength 0.71073
_diffrn_reflns_av_R_equivalents 0.0169
_diffrn_reflns_av_unetI/netI 0.0165
_diffrn_reflns_Laue_measured_fraction_full 1.000
_diffrn_reflns_Laue_measured_fraction_max 0.940
_diffrn_reflns_limit_h_max 7
_diffrn_reflns_limit_h_min -7
_diffrn_reflns_limit_k_max 9
_diffrn_reflns_limit_k_min -9
_diffrn_reflns_limit_l_max 26
_diffrn_reflns_limit_l_min -26
_diffrn_reflns_number 7363
_diffrn_reflns_point_group_measured_fraction_full 0.999
_diffrn_reflns_point_group_measured_fraction_max 0.920
_diffrn_reflns_theta_full 25.000
_diffrn_reflns_theta_max 28.785
_diffrn_reflns_theta_min 2.032
_diffrn_source 'sealed X-ray tube'
_exptl_absorpt_coefficient_mu 0.110
_exptl_absorpt_correction_T_max 1
_exptl_absorpt_correction_T_min 0.904
_exptl_absorpt_correction_type multi-scan
_exptl_absorpt_process_details 'SADABS, 2.05'
_exptl_crystal_colour colourless
_exptl_crystal_density_diffrn 1.415
_exptl_crystal_description prism
_exptl_crystal_F_000 416
_exptl_crystal_size_max 0.400
_exptl_crystal_size_mid 0.300
_exptl_crystal_size_min 0.300
_refine_diff_density_max 0.159
_refine_diff_density_min -0.233
_refine_diff_density_rms 0.059
_refine_ls_abs_structure_details
;
 Flack x determined using 792 quotients [(I+)-(I-)]/[(I+)+(I-)]
 (Parsons, Flack and Wagner, Acta Cryst. B69 (2013) 249-259).
;
_refine_ls_abs_structure_Flack -0.1(3)
_refine_ls_extinction_method none
_refine_ls_goodness_of_fit_ref 1.073
_refine_ls_hydrogen_treatment constr
_refine_ls_matrix_type full
_refine_ls_number_parameters 127
_refine_ls_number_reflns 2203
_refine_ls_number_restraints 0
_refine_ls_restrained_S_all 1.073
_refine_ls_R_factor_all 0.0395
_refine_ls_R_factor_gt 0.0382
_refine_ls_shift/su_max 0.000
_refine_ls_shift/su_mean 0.000
_refine_ls_structure_factor_coef Fsqd
_refine_ls_weighting_details 'w=1/[\s^2^(Fo^2^)+(0.0641P)^2^+0.0629P] where P=(Fo^2^+2Fc^2^)/3'
_refine_ls_weighting_scheme calc
_refine_ls_wR_factor_gt 0.0998
_refine_ls_wR_factor_ref 0.1011
_reflns_Friedel_coverage 0.653
_reflns_Friedel_fraction_full 0.998
_reflns_Friedel_fraction_max 0.890
_reflns_number_gt 2116
_reflns_number_total 2203
_reflns_threshold_expression 'I > 2\s(I)'
_cod_data_source_file jo8b00088_si_002.cif
_cod_data_source_block compound19
_cod_depositor_comments 'Adding full bibliography for 4033529.cif.'
_cod_database_code 4033529
_shelx_shelxl_version_number 2016/6
_shelx_space_group_comment
;
The symmetry employed for this shelxl refinement is uniquely defined
by the following loop, which should always be used as a source of
symmetry information in preference to the above space-group names.
They are only intended as comments.
;
_shelx_estimated_absorpt_t_min 0.957
_shelx_estimated_absorpt_t_max 0.968

loop_
_space_group_symop_operation_xyz
'x, y, z'
'-x+1/2, -y, z+1/2'
'-x, y+1/2, -z+1/2'
'x+1/2, -y+1/2, -z'

loop_
_atom_site_label
_atom_site_type_symbol
_atom_site_fract_x
_atom_site_fract_y
_atom_site_fract_z
_atom_site_U_iso_or_equiv
_atom_site_adp_type
_atom_site_occupancy
_atom_site_site_symmetry_order
_atom_site_calc_flag
_atom_site_refinement_flags_posn
_atom_site_refinement_flags_adp
O1 O 0.5565(3) 0.5481(2) -0.04802(7) 0.0643(4) Uani 1 1 d . .
C6 C 0.4338(3) 0.3350(2) 0.12773(8) 0.0379(3) Uani 1 1 d . .
H6 H 0.344790 0.290932 0.165024 0.045 Uiso 1 1 calc R U
C3 C 0.4185(3) 0.5433(2) 0.12412(8) 0.0402(3) Uani 1 1 d . .
H3 H 0.304227 0.588729 0.154175 0.048 Uiso 1 1 calc R U
C5 C 0.2989(3) 0.3265(3) 0.06230(9) 0.0494(4) Uani 1 1 d . .
H5A H 0.367618 0.255369 0.027875 0.059 Uiso 1 1 calc R U
H5B H 0.145772 0.292480 0.068801 0.059 Uiso 1 1 calc R U
C1 C 0.5299(3) 0.5700(2) 0.01071(9) 0.0478(4) Uani 1 1 d . .
C7 C 0.6497(3) 0.2333(2) 0.12326(9) 0.0458(4) Uani 1 1 d . .
H7A H 0.743961 0.289243 0.090353 0.055 Uiso 1 1 calc R U
H7B H 0.618396 0.114881 0.107780 0.055 Uiso 1 1 calc R U
C4 C 0.3312(3) 0.5249(3) 0.05239(9) 0.0478(4) Uani 1 1 d . .
H4 H 0.196665 0.591774 0.042320 0.057 Uiso 1 1 calc R U
C2 C 0.6076(4) 0.6732(2) 0.11645(9) 0.0505(4) Uani 1 1 d . .
H2 H 0.541232 0.790897 0.115882 0.061 Uiso 1 1 calc R U
C9 C 0.7828(3) 0.4026(3) 0.21709(9) 0.0539(5) Uani 1 1 d . .
C10 C 0.7971(4) 0.6807(3) 0.16462(11) 0.0624(6) Uani 1 1 d . .
H10A H 0.909306 0.760424 0.147766 0.075 Uiso 1 1 calc R U
H10B H 0.745664 0.725769 0.207138 0.075 Uiso 1 1 calc R U
C8 C 0.7757(4) 0.2219(3) 0.18950(10) 0.0570(5) Uani 1 1 d . .
H8A H 0.700255 0.143232 0.220078 0.068 Uiso 1 1 calc R U
H8B H 0.924282 0.177954 0.182179 0.068 Uiso 1 1 calc R U
O2 O 0.6918(3) 0.64066(17) 0.04913(7) 0.0557(4) Uani 1 1 d . .
O3 O 0.8913(2) 0.5097(2) 0.17390(7) 0.0582(4) Uani 1 1 d . .
O4 O 0.6936(3) 0.4553(3) 0.26650(7) 0.0761(5) Uani 1 1 d . .

loop_
_atom_site_aniso_label
_atom_site_aniso_U_11
_atom_site_aniso_U_22
_atom_site_aniso_U_33
_atom_site_aniso_U_23
_atom_site_aniso_U_13
_atom_site_aniso_U_12
O1 0.0964(11) 0.0552(8) 0.0415(7) 0.0081(6) 0.0060(7) 0.0074(8)
C6 0.0382(7) 0.0409(8) 0.0345(7) 0.0049(6) 0.0016(6) -0.0078(6)
C3 0.0393(7) 0.0415(8) 0.0398(8) -0.0021(6) 0.0032(6) 0.0055(7)
C5 0.0484(9) 0.0554(10) 0.0444(9) 0.0033(8) -0.0069(7) -0.0133(8)
C1 0.0659(11) 0.0337(7) 0.0436(9) 0.0094(7) 0.0002(8) 0.0042(8)
C7 0.0556(10) 0.0393(8) 0.0424(8) 0.0027(6) 0.0025(7) 0.0063(7)
C4 0.0473(8) 0.0515(9) 0.0446(8) 0.0057(7) -0.0061(7) 0.0092(7)
C2 0.0688(12) 0.0354(8) 0.0473(9) -0.0012(7) 0.0034(8) -0.0077(8)
C9 0.0427(8) 0.0791(13) 0.0400(8) 0.0060(8) -0.0077(7) -0.0001(9)
C10 0.0718(13) 0.0597(11) 0.0556(11) -0.0081(9) 0.0015(10) -0.0278(11)
C8 0.0551(10) 0.0640(12) 0.0519(10) 0.0173(9) -0.0021(8) 0.0138(9)
O2 0.0694(9) 0.0507(7) 0.0471(7) 0.0082(5) 0.0096(6) -0.0180(6)
O3 0.0447(7) 0.0754(9) 0.0547(7) 0.0020(6) 0.0012(6) -0.0120(7)
O4 0.0928(12) 0.0953(13) 0.0401(7) -0.0018(7) 0.0083(7) -0.0050(11)

loop_
_atom_type_symbol
_atom_type_description
_atom_type_scat_dispersion_real
_atom_type_scat_dispersion_imag
_atom_type_scat_source
C C 0.0033 0.0016 'International Tables Vol C Tables 4.2.6.8 and 6.1.1.4'
H H 0.0000 0.0000 'International Tables Vol C Tables 4.2.6.8 and 6.1.1.4'
O O 0.0106 0.0060 'International Tables Vol C Tables 4.2.6.8 and 6.1.1.4'

loop_
_geom_angle_atom_site_label_1
_geom_angle_atom_site_label_2
_geom_angle_atom_site_label_3
_geom_angle
C7 C6 C5 112.47(14)
C7 C6 C3 123.64(13)
C5 C6 C3 88.41(13)
C2 C3 C4 102.89(13)
C2 C3 C6 127.54(14)
C4 C3 C6 88.41(12)
C4 C5 C6 90.10(13)
O1 C1 O2 121.00(19)
O1 C1 C4 128.40(19)
O2 C1 C4 110.59(15)
C6 C7 C8 113.85(15)
C1 C4 C5 113.45(16)
C1 C4 C3 102.96(14)
C5 C4 C3 90.68(13)
O2 C2 C10 109.53(18)
O2 C2 C3 104.21(13)
C10 C2 C3 122.34(16)
O4 C9 O3 123.1(2)
O4 C9 C8 127.3(2)
O3 C9 C8 109.34(17)
O3 C10 C2 110.70(15)
C9 C8 C7 106.61(15)
C1 O2 C2 109.84(15)
C9 O3 C10 115.76(17)

loop_
_geom_bond_atom_site_label_1
_geom_bond_atom_site_label_2
_geom_bond_distance
O1 C1 1.200(2)
C6 C7 1.520(2)
C6 C5 1.546(2)
C6 C3 1.587(2)
C3 C2 1.518(3)
C3 C4 1.538(2)
C5 C4 1.533(3)
C1 O2 1.356(2)
C1 C4 1.503(3)
C7 C8 1.533(3)
C2 O2 1.464(2)
C2 C10 1.500(3)
C9 O4 1.197(3)
C9 O3 1.357(2)
C9 C8 1.481(3)
C10 O3 1.431(3)
